data_1534416
loop_
_publ_author_name
'Rustad, D. S.'

_publ_section_title
;
 The correct triammonium trisulfimide (triammonium
 1,3,5,2,4,6-trithiatriazine,1,1,3,3,5,5-hexoxide), (N H4)3 N3 S3 O6
;
_journal_name_full Polyhedron
_journal_page_first 2439
_journal_page_last 2444
_journal_volume 20
_journal_year 2001
_chemical_formula_sum 'H12 N6 O6 S3'
_chemical_name_systematic '(N H4)3 (N3 S3 O6)'
_space_group_IT_number 14
_symmetry_space_group_name_Hall '-P 2ybc'
_symmetry_space_group_name_H-M 'P 1 21/c 1'
_cell_angle_alpha 90
_cell_angle_beta 96.745
_cell_angle_gamma 90
_cell_formula_units_Z 4
_cell_length_a 11.7054
_cell_length_b 6.1421
_cell_length_c 13.984
_cell_volume 998.431
_citation_journal_id_ASTM PLYHDE
_cod_data_source_file Rustad_PLYHDE_2001_111.cif
_cod_data_source_block H12N6O6S3
_cod_original_cell_volume 998.4314
_cod_database_code 1534416

loop_
_symmetry_equiv_pos_as_xyz
x,y,z
-x,y+1/2,-z+1/2
-x,-y,-z
x,-y-1/2,z-1/2

loop_
_atom_site_label
_atom_site_type_symbol
_atom_site_fract_x
_atom_site_fract_y
_atom_site_fract_z
_atom_site_occupancy
_atom_site_U_iso_or_equiv
_atom_site_attached_hydrogens
N2 N-3 0.2234 0.436 0.3087 1 0.0 0
N1 N-3 0.1347 0.606 0.4567 1 0.0 0
O1 O-2 0.2616 0.417 0.5897 1 0.0 0
S2 S+6 0.1143 0.4322 0.3712 1 0.0 0
O2 O-2 0.2668 0.809 0.5742 1 0.0 0
N3 N-3 0.3584 0.592 0.4564 1 0.0 0
N6 N-3 0.2159 -0.085 0.2719 1 0.0 4
O4 O-2 0.0175 0.515 0.3061 1 0.0 0
N5 N-3 0.4505 0.118 0.6104 1 0.0 4
N4 N-3 0.0845 0.101 0.6076 1 0.0 4
O5 O-2 0.3657 0.193 0.4096 1 0.0 0
O3 O-2 0.0963 0.213 0.4076 1 0.0 0
S1 S+6 0.2562 0.6035 0.5223 1 0.0 0
O6 O-2 0.4292 0.482 0.3084 1 0.0 0
S3 S+6 0.3486 0.4149 0.3709 1 0.0 0
